data_7718128
loop_
_publ_author_name
'Sugimoto, Hideki'
'Yoneda, Akira'
'Yano, Mayuka'
'Sato, Kazunobu'
'Shiota, Yoshihito'
'Miyanishi, Mayuko'
'Yoshizawa, Kazunari'
'Itoh, Shinobu'

_publ_section_title
;
 Redox-active tin(II) complexes with sterically demanding
 <i>o</i>-phenylenediamido ligands and their reactivity with organic
 azides.
;
_journal_issue 12
_journal_name_full 'Dalton transactions (Cambridge, England : 2003)'
_journal_page_first 5025
_journal_page_last 5034
_journal_paper_doi 10.1039/d5dt00100e
_journal_volume 54
_journal_year 2025
_chemical_formula_moiety 'C38 H46 N2 O Sn'
_chemical_formula_sum 'C38 H46 N2 O Sn'
_chemical_formula_weight 665.51
_space_group_crystal_system orthorhombic
_space_group_IT_number 62
_space_group_name_Hall '-P 2ac 2n'
_space_group_name_H-M_alt 'P n m a'
_symmetry_Int_Tables_number 62
_atom_sites_solution_primary dual
_audit_creation_date 2023-03-04
_audit_creation_method
;
Olex2 1.2
(compiled 2018.05.29 svn.r3508 for OlexSys, GUI svn.r5506)
;
_audit_update_record
;
2024-01-12 deposited with the CCDC.	2025-02-07 downloaded from the CCDC.
;
_cell_angle_alpha 90
_cell_angle_beta 90
_cell_angle_gamma 90
_cell_formula_units_Z 4
_cell_length_a 9.5302(8)
_cell_length_b 31.242(2)
_cell_length_c 11.5295(10)
_cell_measurement_reflns_used 30040
_cell_measurement_temperature 158
_cell_measurement_theta_max 27.50
_cell_measurement_theta_min .033
_cell_volume 3432.8(5)
_computing_molecular_graphics 'Olex2 (Dolomanov et al., 2009)'
_computing_publication_material 'Olex2 (Dolomanov et al., 2009)'
_computing_structure_refinement 'olex2.refine (Bourhis et al., 2015)'
_computing_structure_solution 'ShelXT (Sheldrick, 2015)'
_diffrn_ambient_temperature 158
_diffrn_detector 'Image Plate'
_diffrn_detector_type 'Rigaku IP'
_diffrn_measured_fraction_theta_full 0.9988
_diffrn_measured_fraction_theta_max 0.9988
_diffrn_measurement_device 'four-circle diffractometer'
_diffrn_measurement_device_type 'R-AXIS RAPID'
_diffrn_measurement_method '\w scans'
_diffrn_radiation_monochromator graphite
_diffrn_radiation_probe x-ray
_diffrn_radiation_type 'Mo K\a'
_diffrn_radiation_wavelength 0.71075
_diffrn_reflns_av_R_equivalents 0.0978
_diffrn_reflns_av_unetI/netI 0.0517
_diffrn_reflns_limit_h_max 12
_diffrn_reflns_limit_h_min -12
_diffrn_reflns_limit_k_max 40
_diffrn_reflns_limit_k_min -40
_diffrn_reflns_limit_l_max 14
_diffrn_reflns_limit_l_min -14
_diffrn_reflns_number 30040
_diffrn_reflns_theta_full 27.4826
_diffrn_reflns_theta_max 27.48
_diffrn_reflns_theta_min 2.61
_diffrn_source 'sealed X-ray tube'
_diffrn_source_target Mo
_exptl_absorpt_coefficient_mu 0.775
_exptl_crystal_colour 'clear orangish yellow'
_exptl_crystal_colour_lustre clear
_exptl_crystal_colour_modifier orangish
_exptl_crystal_colour_primary yellow
_exptl_crystal_density_diffrn 1.2876
_exptl_crystal_description needle
_exptl_crystal_F_000 1381.9637
_exptl_crystal_size_max 0.05
_exptl_crystal_size_mid 0.05
_exptl_crystal_size_min 0.02
_refine_diff_density_max 1.4947
_refine_diff_density_min -2.5259
_refine_diff_density_rms 0.2002
_refine_ls_d_res_high 0.7701
_refine_ls_d_res_low 7.8105
_refine_ls_goodness_of_fit_ref 1.0394
_refine_ls_hydrogen_treatment constr
_refine_ls_matrix_type full
_refine_ls_number_constraints 34
_refine_ls_number_parameters 204
_refine_ls_number_reflns 4006
_refine_ls_number_restraints 0
_refine_ls_restrained_S_all 1.0394
_refine_ls_R_factor_all 0.0696
_refine_ls_R_factor_gt 0.0578
_refine_ls_shift/su_max 0.0009
_refine_ls_shift/su_mean 0.0000
_refine_ls_structure_factor_coef Fsqd
_refine_ls_weighting_details 'w=1/[\s^2^(Fo^2^)+(0.0510P)^2^+16.5660P] where P=(Fo^2^+2Fc^2^)/3'
_refine_ls_weighting_scheme calc
_refine_ls_wR_factor_gt 0.1315
_refine_ls_wR_factor_ref 0.1371
_reflns_Friedel_coverage 0.0
_reflns_limit_h_max 12
_reflns_limit_h_min 0
_reflns_limit_k_max 40
_reflns_limit_k_min 0
_reflns_limit_l_max 14
_reflns_limit_l_min 0
_reflns_number_gt 3248
_reflns_number_total 4006
_reflns_threshold_expression I>=2u(I)
_cod_data_source_file d5dt00100e2.cif
_cod_data_source_block shelx_trans_CCDC1
_cod_depositor_comments 'Adding full bibliography for 7718127--7718131.cif.'
_cod_database_code 7718128
_olex2_refinement_description
;
1. Fixed Uiso
 At 1.2 times of:
  All C(H) groups
 At 1.5 times of:
  All C(H,H,H) groups
2. Others
 Fixed Sof: C22(0.5) C21(0.25) C23(0.2) C20(0.15) C18(0.6) C19(0.3)
3.a Aromatic/amide H refined with riding coordinates:
 C9(H9), C7(H7), C5(H5), C2(H2), C3(H3)
3.b Idealised Me refined as rotating group:
 C17(H17a,H17b,H17c), C16(H16a,H16b,H16c), C13(H13a,H13b,H13c), C12(H12a,H12b,
 H12c), C11(H11a,H11b,H11c), C15(H15a,H15b,H15c)
;
_olex2_submission_special_instructions 'No special instructions were received'

loop_
_space_group_symop_id
_space_group_symop_operation_xyz
1 x,y,z
2 x+1/2,-y+1/2,-z+1/2
3 -x,y+1/2,-z
4 -x+1/2,-y,z+1/2
5 -x,-y,-z
6 -x-1/2,y-1/2,z-1/2
7 x,-y-1/2,z
8 x-1/2,y,-z-1/2

loop_
_atom_site_label
_atom_site_type_symbol
_atom_site_fract_x
_atom_site_fract_y
_atom_site_fract_z
_atom_site_U_iso_or_equiv
_atom_site_adp_type
_atom_site_occupancy
_atom_site_site_symmetry_order
_atom_site_refinement_flags_posn
_atom_site_refinement_flags_adp
_atom_site_refinement_flags_occupancy
Sn1 Sn 0.70961(4) 0.75 0.38691(4) 0.01824(13) Uani 1.000000 2 S T P
N1 N 0.5392(4) 0.70783(10) 0.3984(3) 0.0173(7) Uani 1.000000 1 . . .
O1 O 0.7150(7) 0.75 0.6075(4) 0.0463(14) Uani 1.000000 2 S T P
C1 C 0.4068(4) 0.72684(11) 0.3977(3) 0.0151(8) Uani 1.000000 1 . . .
C2 C 0.2785(4) 0.70541(12) 0.3891(3) 0.0177(8) Uani 1.000000 1 . . .
C14 C 0.8578(4) 0.58401(12) 0.3753(3) 0.0164(8) Uani 1.000000 1 . . .
C7 C 0.6368(4) 0.58193(12) 0.5034(3) 0.0166(8) Uani 1.000000 1 . . .
C6 C 0.5153(4) 0.60119(12) 0.5476(3) 0.0166(8) Uani 1.000000 1 . . .
C4 C 0.5618(4) 0.66444(12) 0.4301(4) 0.0167(8) Uani 1.000000 1 . . .
C5 C 0.4814(4) 0.64261(12) 0.5119(3) 0.0171(8) Uani 1.000000 1 . . .
C8 C 0.7211(4) 0.60328(12) 0.4228(3) 0.0161(8) Uani 1.000000 1 . . .
C9 C 0.6804(4) 0.64392(12) 0.3853(3) 0.0162(8) Uani 1.000000 1 . . .
C3 C 0.1519(4) 0.72753(12) 0.3827(4) 0.0201(8) Uani 1.000000 1 . . .
C10 C 0.4185(4) 0.57872(13) 0.6354(4) 0.0196(8) Uani 1.000000 1 . . .
C17 C 0.9765(4) 0.61681(13) 0.3878(4) 0.0249(9) Uani 1.000000 1 . . .
C16 C 0.8402(5) 0.57336(13) 0.2452(4) 0.0240(9) Uani 1.000000 1 . . .
C13 C 0.4701(5) 0.53385(13) 0.6698(4) 0.0239(9) Uani 1.000000 1 . . .
C12 C 0.2720(5) 0.57433(16) 0.5804(4) 0.0300(10) Uani 1.000000 1 . . .
C11 C 0.4078(5) 0.60601(14) 0.7466(4) 0.0295(10) Uani 1.000000 1 . . .
C15 C 0.9008(5) 0.54285(13) 0.4388(4) 0.0246(9) Uani 1.000000 1 . . .
C18 C 0.7520(13) 0.7878(4) 0.6690(11) 0.056(3) Uiso 0.600000 1 . . .
C22 C 0.741(2) 0.7746(6) 0.7941(18) 0.085(6) Uiso 0.500000 1 . . .
C20 C 0.631(4) 0.75 0.803(3) 0.058(8) Uiso 0.300000 2 S T P
C19 C 0.671(2) 0.7756(7) 0.798(2) 0.047(5) Uiso 0.300000 1 . . .
C23 C 0.601(3) 0.7638(9) 0.677(3) 0.056(9) Uiso 0.200000 1 . . .
C21 C 0.658(3) 0.7849(9) 0.680(2) 0.052(6) Uiso 0.250000 1 . . .
H9 H 0.7348(4) 0.65801(12) 0.3278(3) 0.0195(9) Uiso 1.000000 1 R . .
H7 H 0.6621(4) 0.55402(12) 0.5285(3) 0.0199(9) Uiso 1.000000 1 R . .
H5 H 0.4013(4) 0.65626(12) 0.5441(3) 0.0206(9) Uiso 1.000000 1 R . .
H2 H 0.2777(4) 0.67501(12) 0.3876(3) 0.0213(9) Uiso 1.000000 1 R . .
H3 H 0.0658(4) 0.71227(12) 0.3783(4) 0.0241(10) Uiso 1.000000 1 R . .
H17a H 0.9552(17) 0.6421(5) 0.341(2) 0.0374(14) Uiso 1.000000 1 GR . .
H17b H 0.985(2) 0.6252(8) 0.4693(6) 0.0374(14) Uiso 1.000000 1 GR . .
H17c H 1.0649(8) 0.6041(4) 0.361(3) 0.0374(14) Uiso 1.000000 1 GR . .
H16a H 0.765(2) 0.5522(7) 0.2357(5) 0.0361(14) Uiso 1.000000 1 GR . .
H16b H 0.816(3) 0.5995(2) 0.2026(6) 0.0361(14) Uiso 1.000000 1 GR . .
H16c H 0.9284(11) 0.5617(9) 0.2149(8) 0.0361(14) Uiso 1.000000 1 GR . .
H13a H 0.473(3) 0.5155(3) 0.6008(6) 0.0359(13) Uiso 1.000000 1 GR . .
H13b H 0.5642(15) 0.53596(18) 0.703(3) 0.0359(13) Uiso 1.000000 1 GR . .
H13c H 0.4057(19) 0.5215(4) 0.727(2) 0.0359(13) Uiso 1.000000 1 GR . .
H12a H 0.2349(16) 0.60283(17) 0.562(3) 0.0450(16) Uiso 1.000000 1 GR . .
H12b H 0.2790(7) 0.5575(10) 0.5089(16) 0.0450(16) Uiso 1.000000 1 GR . .
H12c H 0.2090(11) 0.5598(10) 0.6349(13) 0.0450(16) Uiso 1.000000 1 GR . .
H11a H 0.5009(8) 0.6087(9) 0.7819(16) 0.0443(15) Uiso 1.000000 1 GR . .
H11b H 0.372(3) 0.6345(4) 0.7269(6) 0.0443(15) Uiso 1.000000 1 GR . .
H11c H 0.344(3) 0.5921(6) 0.8015(12) 0.0443(15) Uiso 1.000000 1 GR . .
H15a H 0.910(3) 0.5487(3) 0.5220(5) 0.0368(14) Uiso 1.000000 1 GR . .
H15b H 0.8291(17) 0.5208(4) 0.427(2) 0.0368(14) Uiso 1.000000 1 GR . .
H15c H 0.9910(17) 0.5328(6) 0.408(2) 0.0368(14) Uiso 1.000000 1 GR . .

loop_
_atom_site_aniso_label
_atom_site_aniso_U_11
_atom_site_aniso_U_22
_atom_site_aniso_U_33
_atom_site_aniso_U_12
_atom_site_aniso_U_13
_atom_site_aniso_U_23
Sn1 0.0155(2) 0.01332(19) 0.0258(2) -0.000000 0.00189(17) 0.000000
N1 0.0177(17) 0.0134(14) 0.0209(18) 0.0015(13) 0.0014(14) 0.0007(13)
O1 0.074(4) 0.036(3) 0.029(3) -0.000000 -0.010(3) 0.000000
C1 0.0156(18) 0.0105(17) 0.019(2) 0.0004(14) 0.0032(15) -0.0008(15)
C2 0.025(2) 0.0097(16) 0.0183(19) -0.0009(15) 0.0008(17) 0.0001(14)
C14 0.0163(19) 0.0163(17) 0.016(2) 0.0008(15) 0.0009(15) 0.0011(15)
C7 0.020(2) 0.0136(17) 0.0157(19) 0.0011(16) -0.0026(16) 0.0020(14)
C6 0.0159(18) 0.0175(18) 0.016(2) -0.0035(15) -0.0031(15) 0.0008(15)
C4 0.0184(19) 0.0143(17) 0.0174(19) -0.0004(15) -0.0006(16) -0.0014(15)
C5 0.0165(19) 0.0182(18) 0.017(2) 0.0005(15) 0.0009(15) -0.0016(15)
C8 0.0167(19) 0.0160(17) 0.0158(18) -0.0001(15) -0.0012(16) -0.0038(14)
C9 0.0164(19) 0.0141(17) 0.0181(19) -0.0038(14) 0.0028(15) 0.0015(15)
C3 0.021(2) 0.0153(19) 0.024(2) -0.0047(16) -0.0010(17) 0.0006(16)
C10 0.020(2) 0.0209(19) 0.018(2) -0.0003(16) 0.0004(16) 0.0030(15)
C17 0.018(2) 0.023(2) 0.034(3) 0.0003(17) -0.0004(18) -0.0011(19)
C16 0.027(2) 0.0228(19) 0.022(2) 0.0066(17) 0.0029(18) 0.0001(18)
C13 0.028(2) 0.022(2) 0.022(2) -0.0027(17) 0.0023(18) 0.0075(17)
C12 0.022(2) 0.034(2) 0.034(3) -0.0057(19) 0.001(2) 0.013(2)
C11 0.040(3) 0.028(2) 0.021(2) 0.003(2) 0.009(2) 0.0038(19)
C15 0.024(2) 0.023(2) 0.027(2) 0.0087(18) 0.0018(18) 0.0028(18)

loop_
_atom_type_symbol
_atom_type_scat_dispersion_real
_atom_type_scat_dispersion_imag
_atom_type_scat_Cromer_Mann_a1
_atom_type_scat_Cromer_Mann_a2
_atom_type_scat_Cromer_Mann_a3
_atom_type_scat_Cromer_Mann_a4
_atom_type_scat_Cromer_Mann_b1
_atom_type_scat_Cromer_Mann_b2
_atom_type_scat_Cromer_Mann_b3
_atom_type_scat_Cromer_Mann_b4
_atom_type_scat_Cromer_Mann_c
_atom_type_scat_source
_atom_type_scat_dispersion_source
H 0.00000 0.00000 0.49300 0.32291 0.14019 0.04081 10.51090 26.12570 3.14236 57.79970 0.0030380000826 'International Tables Volume C Table 6.1.1.4 (pp. 500-502)' 'Henke, Gullikson and Davis, At. Data and Nucl. Data Tables, 1993, 54, 2'
C 0.00347 0.00161 2.31000 1.02000 1.58860 0.86500 20.84390 10.20750 0.56870 51.65120 0.215599998832 'International Tables Volume C Table 6.1.1.4 (pp. 500-502)' 'Henke, Gullikson and Davis, At. Data and Nucl. Data Tables, 1993, 54, 2'
Sn -0.62105 1.42237 19.18890 19.10050 4.45850 2.46630 5.83030 0.50310 26.89090 83.95710 4.78210020065 'International Tables Volume C Table 6.1.1.4 (pp. 500-502)' 'Henke, Gullikson and Davis, At. Data and Nucl. Data Tables, 1993, 54, 2'
O 0.01158 0.00611 3.04850 2.28680 1.54630 0.86700 13.27710 5.70110 0.32390 32.90890 0.250800013542 'International Tables Volume C Table 6.1.1.4 (pp. 500-502)' 'Henke, Gullikson and Davis, At. Data and Nucl. Data Tables, 1993, 54, 2'
N 0.00653 0.00323 12.21260 3.13220 2.01250 1.16630 0.00570 9.89330 28.99750 0.58260 -11.5290002823 'International Tables Volume C Table 6.1.1.4 (pp. 500-502)' 'Henke, Gullikson and Davis, At. Data and Nucl. Data Tables, 1993, 54, 2'

loop_
_geom_angle_atom_site_label_1
_geom_angle_atom_site_label_2
_geom_angle_atom_site_label_3
_geom_angle
_geom_angle_site_symmetry_1
_geom_angle_site_symmetry_3
_geom_angle_publ_flag
N1 Sn1 N1 77.92(18) 7_575 . ?
O1 Sn1 N1 87.28(15) . . ?
O1 Sn1 N1 87.28(15) . 7_575 ?
C1 N1 Sn1 115.7(2) . . ?
C4 N1 Sn1 119.9(3) . . ?
C4 N1 C1 123.0(3) . . ?
C18 O1 Sn1 120.3(5) 7_575 . ?
C18 O1 Sn1 120.3(5) . . ?
C18 O1 C18 112.3(10) . 7_575 ?
C23 O1 Sn1 123.4(14) . . ?
C23 O1 Sn1 123.4(14) 7_575 . ?
C23 O1 C18 99.2(14) 7_575 . ?
C23 O1 C18 99.2(14) . 7_575 ?
C23 O1 C18 69.8(13) . . ?
C23 O1 C18 69.8(13) 7_575 7_575 ?
C23 O1 C23 35(2) . 7_575 ?
C21 O1 Sn1 123.9(11) 7_575 . ?
C21 O1 Sn1 123.9(11) . . ?
C21 O1 C18 115.0(12) 7_575 . ?
C21 O1 C18 115.0(12) . 7_575 ?
C21 O1 C18 36.4(11) . . ?
C21 O1 C18 36.4(11) 7_575 7_575 ?
C21 O1 C23 34.3(14) 7_575 7_575 ?
C21 O1 C23 67.9(18) . 7_575 ?
C21 O1 C23 34.3(14) . . ?
C21 O1 C23 67.9(18) 7_575 . ?
C21 O1 C21 95(2) . 7_575 ?
C1 C1 N1 115.2(2) 7_575 . ?
C2 C1 N1 126.0(3) . . ?
C3 C2 C1 121.6(3) . . ?
H2 C2 C1 119.2(2) . . ?
H2 C2 C3 119.2(2) . . ?
C17 C14 C8 109.3(3) . . ?
C16 C14 C8 109.8(3) . . ?
C16 C14 C17 108.3(3) . . ?
C15 C14 C8 112.6(3) . . ?
C15 C14 C17 108.5(3) . . ?
C15 C14 C16 108.2(3) . . ?
C8 C7 C6 120.8(4) . . ?
H7 C7 C6 119.6(2) . . ?
H7 C7 C8 119.6(2) . . ?
C5 C6 C7 118.8(4) . . ?
C10 C6 C7 122.6(3) . . ?
C10 C6 C5 118.6(4) . . ?
C5 C4 N1 124.0(4) . . ?
C9 C4 N1 117.7(4) . . ?
C9 C4 C5 118.0(4) . . ?
C4 C5 C6 121.8(4) . . ?
H5 C5 C6 119.1(2) . . ?
H5 C5 C4 119.1(2) . . ?
C7 C8 C14 122.5(3) . . ?
C9 C8 C14 118.8(3) . . ?
C9 C8 C7 118.7(4) . . ?
C8 C9 C4 121.8(4) . . ?
H9 C9 C4 119.1(2) . . ?
H9 C9 C8 119.1(2) . . ?
C3 C3 C2 119.8(2) 7_575 . ?
H3 C3 C2 120.1(2) . . ?
C13 C10 C6 113.2(3) . . ?
C12 C10 C6 108.2(3) . . ?
C12 C10 C13 108.3(3) . . ?
C11 C10 C6 109.5(3) . . ?
C11 C10 C13 108.1(3) . . ?
C11 C10 C12 109.3(4) . . ?
H17a C17 C14 109.5 . . ?
H17b C17 C14 109.5 . . ?
H17b C17 H17a 109.5 . . ?
H17c C17 C14 109.5 . . ?
H17c C17 H17a 109.5 . . ?
H17c C17 H17b 109.5 . . ?
H16a C16 C14 109.5 . . ?
H16b C16 C14 109.5 . . ?
H16b C16 H16a 109.5 . . ?
H16c C16 C14 109.5 . . ?
H16c C16 H16a 109.5 . . ?
H16c C16 H16b 109.5 . . ?
H13a C13 C10 109.5 . . ?
H13b C13 C10 109.5 . . ?
H13b C13 H13a 109.5 . . ?
H13c C13 C10 109.5 . . ?
H13c C13 H13a 109.5 . . ?
H13c C13 H13b 109.5 . . ?
H12a C12 C10 109.5 . . ?
H12b C12 C10 109.5 . . ?
H12b C12 H12a 109.5 . . ?
H12c C12 C10 109.5 . . ?
H12c C12 H12a 109.5 . . ?
H12c C12 H12b 109.5 . . ?
H11a C11 C10 109.5 . . ?
H11b C11 C10 109.5 . . ?
H11b C11 H11a 109.5 . . ?
H11c C11 C10 109.5 . . ?
H11c C11 H11a 109.5 . . ?
H11c C11 H11b 109.5 . . ?
H15a C15 C14 109.5 . . ?
H15b C15 C14 109.5 . . ?
H15b C15 H15a 109.5 . . ?
H15c C15 C14 109.5 . . ?
H15c C15 H15a 109.5 . . ?
H15c C15 H15b 109.5 . . ?
C22 C18 O1 103.6(11) . 7_575 ?
C19 C18 O1 97.9(10) . 7_575 ?
C19 C18 C22 22.6(10) . . ?
C23 C18 O1 54.9(12) . 7_575 ?
C23 C18 C22 76.0(15) . . ?
C23 C18 C19 56.8(15) . . ?
C21 C18 O1 75(2) . 7_575 ?
C21 C18 C22 77(2) . . ?
C21 C18 C19 54(2) . . ?
C21 C18 C23 22(2) . . ?
C22 C22 C18 105.9(9) 7_575 . ?
C20 C22 C18 107(2) 7_575 . ?
C19 C22 C18 97(3) . . ?
C19 C22 C18 107.7(17) 7_575 . ?
C19 C22 C20 30.9(13) 7_575 7_575 ?
C19 C22 C20 39(3) . 7_575 ?
C23 C22 C18 54.8(13) . . ?
C23 C22 C20 53.0(18) . 7_575 ?
C23 C22 C19 51(3) . . ?
C23 C22 C19 65.7(14) . 7_575 ?
C21 C22 C18 34.3(11) . . ?
C21 C22 C20 78(2) . 7_575 ?
C21 C22 C19 63(3) . . ?
C21 C22 C19 90.9(17) . 7_575 ?
C21 C22 C23 25.8(13) . . ?
C22 C20 C22 72(2) . 7_575 ?
C19 C20 C22 100(4) 7_575 . ?
C19 C20 C22 28(2) . . ?
C19 C20 C22 100(4) . 7_575 ?
C19 C20 C22 28(2) 7_575 7_575 ?
C19 C20 C19 128(5) . 7_575 ?
C23 C20 C22 85(2) . . ?
C23 C20 C22 85(2) 7_575 7_575 ?
C23 C20 C22 104(3) . 7_575 ?
C23 C20 C22 104(3) 7_575 . ?
C23 C20 C19 76(3) 7_575 7_575 ?
C23 C20 C19 105(3) . 7_575 ?
C23 C20 C19 105(3) 7_575 . ?
C23 C20 C19 76(3) . . ?
C23 C20 C23 32(2) . 7_575 ?
C21 C20 C22 100(2) . 7_575 ?
C21 C20 C22 57.7(16) 7_575 7_575 ?
C21 C20 C22 100(2) 7_575 . ?
C21 C20 C22 57.7(16) . . ?
C21 C20 C19 49(2) 7_575 7_575 ?
C21 C20 C19 115(4) . 7_575 ?
C21 C20 C19 49(2) . . ?
C21 C20 C19 115(4) 7_575 . ?
C21 C20 C23 56.9(18) 7_575 . ?
C21 C20 C23 28.1(14) . . ?
C21 C20 C23 28.1(14) 7_575 7_575 ?
C21 C20 C23 56.9(18) . 7_575 ?
C21 C20 C21 74(2) . 7_575 ?
C22 C19 C18 60(3) . . ?
C22 C19 C18 90.4(14) 7_575 . ?
C20 C19 C18 117(3) 7_575 . ?
C20 C19 C22 49(3) 7_575 7_575 ?
C20 C19 C22 113(5) 7_575 . ?
C19 C19 C18 102.8(8) 7_575 . ?
C19 C19 C22 22.9(8) 7_575 7_575 ?
C19 C19 C22 87(3) 7_575 . ?
C19 C19 C20 26(3) 7_575 7_575 ?
C23 C19 C18 58.6(15) . . ?
C23 C19 C18 71.2(13) 7_575 . ?
C23 C19 C22 85.7(18) . 7_575 ?
C23 C19 C22 105(3) 7_575 . ?
C23 C19 C22 62.5(14) 7_575 7_575 ?
C23 C19 C22 110(4) . . ?
C23 C19 C20 71(3) . 7_575 ?
C23 C19 C20 49(3) 7_575 7_575 ?
C21 C19 C18 31.8(13) . . ?
C21 C19 C22 102(2) . 7_575 ?
C21 C19 C22 92(4) . . ?
C21 C19 C20 102(3) . 7_575 ?
C21 C19 C23 53.9(17) . 7_575 ?
C21 C19 C23 32.4(15) . . ?
C18 C23 O1 55.3(12) . 7_575 ?
C22 C23 O1 85.5(17) . 7_575 ?
C22 C23 C18 49.2(12) . . ?
C20 C23 O1 108(2) 7_575 7_575 ?
C20 C23 C18 91(2) 7_575 . ?
C20 C23 C22 42.4(15) 7_575 . ?
C19 C23 O1 87.2(16) 7_575 7_575 ?
C19 C23 O1 104(2) . 7_575 ?
C19 C23 C18 64.6(16) . . ?
C19 C23 C18 91.6(17) 7_575 . ?
C19 C23 C22 51.8(11) 7_575 . ?
C19 C23 C22 18.9(11) . . ?
C19 C23 C20 25.7(11) 7_575 7_575 ?
C19 C23 C20 33.0(12) . 7_575 ?
C23 C23 O1 72.3(12) 7_575 7_575 ?
C23 C23 C18 117.5(11) 7_575 . ?
C23 C23 C22 100.1(10) 7_575 . ?
C23 C23 C20 73.8(11) 7_575 7_575 ?
C23 C23 C19 103.4(13) 7_575 . ?
C23 C23 C19 51.5(11) 7_575 7_575 ?
C21 C23 O1 77(3) . 7_575 ?
C21 C23 O1 57.8(16) 7_575 7_575 ?
C21 C23 C18 24(2) . . ?
C21 C23 C18 98(2) 7_575 . ?
C21 C23 C22 85.4(19) 7_575 . ?
C21 C23 C22 53(3) . . ?
C21 C23 C20 94(4) . 7_575 ?
C21 C23 C20 69.9(18) 7_575 7_575 ?
C21 C23 C19 44.4(14) 7_575 7_575 ?
C21 C23 C19 61(3) . . ?
C21 C23 C19 104(3) . 7_575 ?
C21 C23 C19 93(2) 7_575 . ?
C18 C21 O1 68.5(19) . 7_575 ?
C22 C21 O1 98.0(17) . 7_575 ?
C22 C21 C18 69(2) . . ?
C20 C21 O1 92.9(15) 7_575 7_575 ?
C20 C21 C18 108(3) 7_575 . ?
C20 C21 C22 44.7(15) 7_575 . ?
C19 C21 O1 111(2) . 7_575 ?
C19 C21 C18 94(3) . . ?
C19 C21 C22 25.1(12) . . ?
C19 C21 C20 28.7(13) . 7_575 ?
C23 C21 O1 69(3) . 7_575 ?
C23 C21 O1 54.2(17) 7_575 7_575 ?
C23 C21 C18 115(3) 7_575 . ?
C23 C21 C18 134(4) . . ?
C23 C21 C22 101(3) . . ?
C23 C21 C22 90(2) 7_575 . ?
C23 C21 C20 53.2(17) 7_575 7_575 ?
C23 C21 C20 58(3) . 7_575 ?
C23 C21 C19 82(2) 7_575 . ?
C23 C21 C19 86(3) . . ?

loop_
_geom_bond_atom_site_label_1
_geom_bond_atom_site_label_2
_geom_bond_distance
_geom_bond_site_symmetry_2
_geom_bond_publ_flag
Sn1 N1 2.096(3) . ?
Sn1 N1 2.096(3) 7_575 ?
Sn1 O1 2.544(5) . ?
N1 C1 1.394(5) . ?
N1 C4 1.420(5) . ?
O1 C18 1.422(12) 7_575 ?
O1 C18 1.422(12) . ?
O1 C23 1.42(3) . ?
O1 C23 1.42(3) 7_575 ?
O1 C21 1.48(3) 7_575 ?
O1 C21 1.48(3) . ?
C1 C1 1.447(7) 7_575 ?
C1 C2 1.398(5) . ?
C2 C3 1.393(6) . ?
C2 H2 0.9500 . ?
C14 C8 1.536(5) . ?
C14 C17 1.533(6) . ?
C14 C16 1.545(6) . ?
C14 C15 1.535(5) . ?
C7 C6 1.400(6) . ?
C7 C8 1.398(6) . ?
C7 H7 0.9500 . ?
C6 C5 1.396(5) . ?
C6 C10 1.539(5) . ?
C4 C5 1.393(6) . ?
C4 C9 1.399(5) . ?
C5 H5 0.9500 . ?
C8 C9 1.396(5) . ?
C9 H9 0.9500 . ?
C3 C3 1.404(7) 7_575 ?
C3 H3 0.9500 . ?
C10 C13 1.537(5) . ?
C10 C12 1.540(6) . ?
C10 C11 1.543(6) . ?
C17 H17a 0.9800 . ?
C17 H17b 0.9800 . ?
C17 H17c 0.9800 . ?
C16 H16a 0.9800 . ?
C16 H16b 0.9800 . ?
C16 H16c 0.9800 . ?
C13 H13a 0.9800 . ?
C13 H13b 0.9800 . ?
C13 H13c 0.9800 . ?
C12 H12a 0.9800 . ?
C12 H12b 0.9800 . ?
C12 H12c 0.9800 . ?
C11 H11a 0.9800 . ?
C11 H11b 0.9800 . ?
C11 H11c 0.9800 . ?
C15 H15a 0.9800 . ?
C15 H15b 0.9800 . ?
C15 H15c 0.9800 . ?
C18 C22 1.50(2) . ?
C18 C19 1.72(3) . ?
C18 C23 1.62(3) . ?
C18 C21 0.91(3) . ?
C22 C22 1.54(4) 7_575 ?
C22 C20 1.30(3) 7_575 ?
C22 C19 1.71(2) 7_575 ?
C22 C19 0.66(3) . ?
C22 C23 1.93(4) . ?
C22 C21 1.57(3) . ?
C20 C19 0.89(2) 7_575 ?
C20 C19 0.89(2) . ?
C20 C23 1.54(4) 7_575 ?
C20 C23 1.54(4) . ?
C20 C21 1.81(4) . ?
C20 C21 1.81(4) 7_575 ?
C19 C19 1.60(4) 7_575 ?
C19 C23 1.59(4) . ?
C19 C23 1.98(4) 7_575 ?
C19 C21 1.40(3) . ?
C23 C23 0.86(6) 7_575 ?
C23 C21 1.62(4) 7_575 ?
C23 C21 0.85(3) . ?
